data_2228899
loop_
_publ_author_name
'Akkurt, Mehmet'
'G\"uzeldemirci, Nuray Ulusoy'
'Karaman, Berin'
'B\"uy\"ukg\"ung\"or, Orhan'

_publ_section_title
;
 2-[6-(4-Chlorophenyl)imidazo[2,1-<i>b</i>][1,3]thiazol-2-yl]-<i>N</i>'-[(<i>E</i>)-4-methoxybenzylidene]acetohydrazide
;
_journal_coeditor_code VM2066
_journal_issue 1
_journal_name_full 'Acta Crystallographica Section E'
_journal_page_first o184
_journal_page_last o185
_journal_paper_doi 10.1107/S1600536810052359
_journal_volume 67
_journal_year 2011
_chemical_formula_iupac 'C21 H17 Cl N4 O2 S'
_chemical_formula_moiety 'C21 H17 Cl N4 O2 S'
_chemical_formula_sum 'C21 H17 Cl N4 O2 S'
_chemical_formula_weight 424.91
_chemical_name_systematic
;
2-[6-(4-Chlorophenyl)imidazo[2,1-<i>b</i>][1,3]thiazol-2-yl]-
<i>N</i>'-[(<i>E</i>)-4-methoxybenzylidene]acetohydrazide
;
_space_group_IT_number 29
_symmetry_cell_setting orthorhombic
_symmetry_space_group_name_Hall 'P 2c -2ac'
_symmetry_space_group_name_H-M 'P c a 21'
_atom_sites_solution_hydrogens geom
_atom_sites_solution_primary direct
_atom_sites_solution_secondary difmap
_cell_angle_alpha 90
_cell_angle_beta 90
_cell_angle_gamma 90
_cell_formula_units_Z 4
_cell_length_a 13.4591(6)
_cell_length_b 4.7834(3)
_cell_length_c 30.4674(14)
_cell_measurement_reflns_used 15357
_cell_measurement_temperature 296
_cell_measurement_theta_max 25.12
_cell_measurement_theta_min 1.34
_cell_volume 1961.50(18)
_computing_cell_refinement 'X-AREA (Stoe & Cie, 2002)'
_computing_data_collection 'X-AREA (Stoe & Cie, 2002)'
_computing_data_reduction 'X-RED32 (Stoe & Cie, 2002)'
_computing_molecular_graphics 'ORTEP-3 (Farrugia, 1997)'
_computing_publication_material 'WinGX (Farrugia, 1999)'
_computing_structure_refinement 'SHELXL97 (Sheldrick, 2008)'
_computing_structure_solution 'SIR97 (Altomare <i>et al.</i>,  1999)'
_diffrn_ambient_temperature 296
_diffrn_detector_area_resol_mean 6.67
_diffrn_measured_fraction_theta_full 0.999
_diffrn_measured_fraction_theta_max 0.999
_diffrn_measurement_device '2-circle goniometer'
_diffrn_measurement_device_type 'Stoe IPDS 2'
_diffrn_measurement_method \w
_diffrn_radiation_monochromator 'plane graphite'
_diffrn_radiation_type 'Mo K\a'
_diffrn_radiation_wavelength 0.71073
_diffrn_reflns_av_R_equivalents 0.0923
_diffrn_reflns_av_sigmaI/netI 0.0622
_diffrn_reflns_limit_h_max 15
_diffrn_reflns_limit_h_min -15
_diffrn_reflns_limit_k_max 5
_diffrn_reflns_limit_k_min -5
_diffrn_reflns_limit_l_max 35
_diffrn_reflns_limit_l_min -35
_diffrn_reflns_number 10765
_diffrn_reflns_reduction_process
;
;
_diffrn_reflns_theta_full 24.60
_diffrn_reflns_theta_max 24.60
_diffrn_reflns_theta_min 1.34
_exptl_absorpt_coefficient_mu 0.327
_exptl_absorpt_correction_T_max 0.9608
_exptl_absorpt_correction_T_min 0.8903
_exptl_absorpt_correction_type integration
_exptl_absorpt_process_details '(X-RED32; Stoe & Cie, 2002)'
_exptl_crystal_colour colourless
_exptl_crystal_density_diffrn 1.439
_exptl_crystal_density_method 'Not Measured'
_exptl_crystal_description prism
_exptl_crystal_F_000 880
_exptl_crystal_size_max 0.380
_exptl_crystal_size_mid 0.257
_exptl_crystal_size_min 0.130
_refine_diff_density_max 0.198
_refine_diff_density_min -0.202
_refine_ls_abs_structure_details 'Flack (1983), 1611 Friedel pairs'
_refine_ls_abs_structure_Flack 0.15(11)
_refine_ls_extinction_coef 0.010(2)
_refine_ls_extinction_expression FC^*^=KFC[1+0.001XFC^2^\L^3^/SIN(2\Q)]^-1/4^
_refine_ls_extinction_method 'SHELXL97 (Sheldrick, 2008)'
_refine_ls_goodness_of_fit_ref 1.006
_refine_ls_hydrogen_treatment constr
_refine_ls_matrix_type full
_refine_ls_number_parameters 265
_refine_ls_number_reflns 3304
_refine_ls_number_restraints 1
_refine_ls_restrained_S_all 1.006
_refine_ls_R_factor_all 0.0666
_refine_ls_R_factor_gt 0.0588
_refine_ls_shift/su_max 0.001
_refine_ls_shift/su_mean 0.000
_refine_ls_structure_factor_coef Fsqd
_refine_ls_weighting_details 'calc w=1/[\s^2^(Fo^2^)+(0.1136P)^2^] where P=(Fo^2^+2Fc^2^)/3'
_refine_ls_weighting_scheme calc
_refine_ls_wR_factor_gt 0.1569
_refine_ls_wR_factor_ref 0.1642
_reflns_number_gt 2754
_reflns_number_total 3304
_reflns_threshold_expression I>2\s(I)
_cod_data_source_file vm2066.cif
_cod_data_source_block I
_cod_database_code 2228899
_cod_database_fobs_code 2228899

loop_
_symmetry_equiv_pos_site_id
_symmetry_equiv_pos_as_xyz
1 x,y,z
2 -x,-y,1/2+z
3 1/2-x,y,1/2+z
4 1/2+x,-y,z

loop_
_atom_site_aniso_label
_atom_site_aniso_U_11
_atom_site_aniso_U_22
_atom_site_aniso_U_33
_atom_site_aniso_U_12
_atom_site_aniso_U_13
_atom_site_aniso_U_23
Cl1 0.1479(14) 0.0934(9) 0.0926(8) 0.0296(9) 0.0312(9) -0.0020(8)
S1 0.0569(5) 0.0919(8) 0.0983(8) -0.0039(5) 0.0019(6) -0.0118(7)
O1 0.0780(18) 0.0475(13) 0.0862(18) 0.0048(13) -0.0115(16) 0.0021(14)
O2 0.086(2) 0.102(2) 0.096(2) 0.004(2) -0.020(2) -0.020(2)
N1 0.0618(18) 0.076(2) 0.075(2) 0.0001(17) -0.0067(18) -0.005(2)
N2 0.0554(17) 0.0586(16) 0.0697(19) -0.0003(14) -0.0055(15) 0.0055(15)
N3 0.075(2) 0.0517(17) 0.080(2) 0.0084(15) -0.0098(19) 0.0007(16)
N4 0.069(2) 0.0569(17) 0.077(2) 0.0017(15) -0.0060(17) -0.0023(17)
C1 0.068(2) 0.063(2) 0.063(2) 0.0025(19) -0.0017(18) 0.0064(18)
C2 0.093(3) 0.068(2) 0.070(2) -0.006(2) -0.004(2) 0.000(2)
C3 0.108(4) 0.077(3) 0.074(3) 0.001(3) -0.007(3) -0.010(3)
C4 0.099(4) 0.070(3) 0.071(3) 0.017(2) 0.009(3) 0.002(2)
C5 0.079(3) 0.088(3) 0.080(3) 0.015(3) 0.007(3) 0.003(3)
C6 0.074(3) 0.083(3) 0.073(3) 0.006(2) 0.005(2) 0.003(2)
C7 0.067(2) 0.062(2) 0.067(2) 0.0017(18) -0.004(2) 0.007(2)
C8 0.057(2) 0.062(2) 0.070(2) -0.0038(18) 0.0016(18) 0.0042(19)
C9 0.060(2) 0.069(2) 0.075(2) 0.0014(19) -0.003(2) 0.003(2)
C10 0.066(2) 0.055(2) 0.065(2) 0.0055(17) -0.0037(19) 0.0025(18)
C11 0.062(3) 0.072(3) 0.082(3) 0.0067(19) -0.002(2) 0.000(2)
C12 0.068(2) 0.0504(19) 0.078(3) 0.0026(17) -0.006(2) 0.0034(18)
C13 0.066(2) 0.0478(18) 0.065(2) -0.0003(16) 0.0044(19) 0.0037(17)
C14 0.076(3) 0.064(2) 0.077(3) 0.002(2) -0.001(2) -0.002(2)
C15 0.078(3) 0.061(2) 0.071(2) -0.001(2) 0.000(2) 0.000(2)
C16 0.077(3) 0.068(2) 0.074(3) -0.002(2) -0.005(2) -0.012(2)
C17 0.072(3) 0.076(3) 0.089(3) 0.005(2) -0.003(2) -0.013(2)
C18 0.071(3) 0.080(3) 0.074(2) -0.006(2) -0.010(2) -0.001(2)
C19 0.080(3) 0.081(3) 0.084(3) 0.000(2) -0.009(2) -0.018(2)
C20 0.074(3) 0.068(3) 0.093(3) 0.005(2) -0.005(2) -0.013(2)
C21 0.113(5) 0.123(5) 0.108(4) 0.001(4) -0.034(4) -0.034(4)

loop_
_atom_site_type_symbol
_atom_site_label
_atom_site_fract_x
_atom_site_fract_y
_atom_site_fract_z
_atom_site_U_iso_or_equiv
_atom_site_thermal_displace_type
_atom_site_calc_flag
_atom_site_refinement_flags
_atom_site_occupancy
Cl Cl1 0.54087(14) 1.5430(3) 0.72891(5) 0.1113(6) Uani . . 1.000
S S1 1.01901(8) 0.7353(3) 0.53219(5) 0.0824(4) Uani . . 1.000
O O1 0.6911(2) 0.6101(5) 0.46534(10) 0.0706(10) Uani . . 1.000
O O2 0.1795(3) 0.1793(9) 0.30456(13) 0.0947(12) Uani . . 1.000
N N1 0.8812(3) 0.9668(8) 0.59159(12) 0.0709(11) Uani . . 1.000
N N2 0.8350(2) 0.6242(7) 0.54579(11) 0.0612(10) Uani . . 1.000
N N3 0.6651(3) 0.1742(7) 0.43926(12) 0.0689(11) Uani . . 1.000
N N4 0.5793(3) 0.2476(7) 0.41650(13) 0.0676(11) Uani . . 1.000
C C1 0.7215(3) 1.0549(9) 0.62971(14) 0.0647(12) Uani . . 1.000
C C2 0.7662(4) 1.2522(10) 0.65723(15) 0.0770(14) Uani . . 1.000
C C3 0.7105(4) 1.3995(11) 0.68731(17) 0.0863(19) Uani . . 1.000
C C4 0.6104(4) 1.3556(10) 0.69031(16) 0.0800(19) Uani . . 1.000
C C5 0.5640(4) 1.1665(12) 0.66394(17) 0.0823(17) Uani . . 1.000
C C6 0.6196(4) 1.0159(11) 0.63367(15) 0.0767(17) Uani . . 1.000
C C7 0.7810(3) 0.9024(9) 0.59711(15) 0.0653(12) Uani . . 1.000
C C8 0.7513(3) 0.6957(8) 0.56975(14) 0.0630(12) Uani . . 1.000
C C9 0.9110(3) 0.7939(9) 0.56040(15) 0.0680(12) Uani . . 1.000
C C10 0.8635(3) 0.4461(8) 0.51164(14) 0.0620(12) Uani . . 1.000
C C11 0.9596(3) 0.4809(10) 0.50111(17) 0.0720(17) Uani . . 1.000
C C12 0.7937(3) 0.2362(8) 0.49197(16) 0.0655(14) Uani . . 1.000
C C13 0.7124(3) 0.3618(8) 0.46392(14) 0.0596(11) Uani . . 1.000
C C14 0.5417(4) 0.0495(10) 0.39367(16) 0.0723(16) Uani . . 1.000
C C15 0.4478(4) 0.0818(9) 0.37059(15) 0.0700(14) Uani . . 1.000
C C16 0.3780(4) 0.2839(9) 0.38208(16) 0.0730(16) Uani . . 1.000
C C17 0.2884(4) 0.3090(11) 0.36042(17) 0.0790(17) Uani . . 1.000
C C18 0.2698(4) 0.1353(10) 0.32490(17) 0.0750(16) Uani . . 1.000
C C19 0.3377(4) -0.0638(10) 0.31242(17) 0.0817(17) Uani . . 1.000
C C20 0.4246(4) -0.0884(10) 0.33545(18) 0.0783(17) Uani . . 1.000
C C21 0.1516(5) -0.0120(16) 0.2706(2) 0.115(3) Uani . . 1.000
H H2 0.83420 1.28430 0.65520 0.0920 Uiso calc R 1.000
H H3 0.74110 1.52900 0.70560 0.1030 Uiso calc R 1.000
H H3A 0.68770 0.00650 0.43740 0.0830 Uiso calc R 1.000
H H5 0.49580 1.13840 0.66620 0.0980 Uiso calc R 1.000
H H6 0.58800 0.88640 0.61570 0.0920 Uiso calc R 1.000
H H8 0.68810 0.61820 0.56750 0.0760 Uiso calc R 1.000
H H11 0.99130 0.37860 0.47930 0.0860 Uiso calc R 1.000
H H12A 0.76320 0.13000 0.51550 0.0780 Uiso calc R 1.000
H H12B 0.83180 0.10670 0.47420 0.0780 Uiso calc R 1.000
H H14 0.57540 -0.11980 0.39180 0.0870 Uiso calc R 1.000
H H16 0.39220 0.40560 0.40500 0.0880 Uiso calc R 1.000
H H17 0.24140 0.43960 0.36950 0.0950 Uiso calc R 1.000
H H19 0.32490 -0.18020 0.28860 0.0980 Uiso calc R 1.000
H H20 0.46990 -0.22540 0.32710 0.0940 Uiso calc R 1.000
H H21A 0.20130 -0.01150 0.24800 0.1720 Uiso calc R 1.000
H H21B 0.08890 0.04400 0.25840 0.1720 Uiso calc R 1.000
H H21C 0.14580 -0.19670 0.28270 0.1720 Uiso calc R 1.000

loop_
_atom_type_symbol
_atom_type_description
_atom_type_scat_dispersion_real
_atom_type_scat_dispersion_imag
_atom_type_scat_source
S S 0.1246 0.1234 'International Tables Vol C Tables 4.2.6.8 and 6.1.1.4'
O O 0.0106 0.0060 'International Tables Vol C Tables 4.2.6.8 and 6.1.1.4'
N N 0.0061 0.0033 'International Tables Vol C Tables 4.2.6.8 and 6.1.1.4'
Cl Cl 0.1484 0.1585 'International Tables Vol C Tables 4.2.6.8 and 6.1.1.4'
H H 0.0000 0.0000 'International Tables Vol C Tables 4.2.6.8 and 6.1.1.4'
C C 0.0033 0.0016 'International Tables Vol C Tables 4.2.6.8 and 6.1.1.4'

loop_
_exptl_crystal_face_index_h
_exptl_crystal_face_index_k
_exptl_crystal_face_index_l
_exptl_crystal_face_perp_dist
0 0 -1 0.0390
0 0 1 0.0780
-1 2 -1 0.1530
1 1 -2 0.1630
-1 -6 5 0.1180
1 0 0 0.1970
-5 0 1 0.1910

loop_
_geom_angle_atom_site_label_1
_geom_angle_atom_site_label_2
_geom_angle_atom_site_label_3
_geom_angle_site_symmetry_1
_geom_angle_site_symmetry_2
_geom_angle_site_symmetry_3
_geom_angle
_geom_angle_publ_flag
C9 S1 C11 . . . 89.9(2) no
C18 O2 C21 . . . 117.3(5) no
C7 N1 C9 . . . 104.0(4) no
C8 N2 C9 . . . 106.7(3) no
C8 N2 C10 . . . 140.0(3) no
C9 N2 C10 . . . 113.3(3) no
N4 N3 C13 . . . 120.5(3) no
N3 N4 C14 . . . 114.3(4) no
C13 N3 H3A . . . 120.00 no
N4 N3 H3A . . . 120.00 no
C2 C1 C7 . . . 120.4(4) no
C2 C1 C6 . . . 117.6(4) no
C6 C1 C7 . . . 122.0(4) no
C1 C2 C3 . . . 120.7(5) no
C2 C3 C4 . . . 120.2(5) no
C3 C4 C5 . . . 121.0(5) no
Cl1 C4 C5 . . . 119.5(4) no
Cl1 C4 C3 . . . 119.6(4) no
C4 C5 C6 . . . 119.3(5) no
C1 C6 C5 . . . 121.3(5) no
N1 C7 C1 . . . 120.0(4) no
N1 C7 C8 . . . 111.9(4) no
C1 C7 C8 . . . 128.2(4) no
N2 C8 C7 . . . 105.4(3) no
N1 C9 N2 . . . 112.0(4) no
S1 C9 N1 . . . 136.1(3) no
S1 C9 N2 . . . 111.8(3) no
N2 C10 C11 . . . 111.5(4) no
N2 C10 C12 . . . 122.2(3) no
C11 C10 C12 . . . 126.2(4) no
S1 C11 C10 . . . 113.6(4) no
C10 C12 C13 . . . 114.4(3) no
N3 C13 C12 . . . 113.4(3) no
O1 C13 C12 . . . 122.4(4) no
O1 C13 N3 . . . 124.2(4) no
N4 C14 C15 . . . 121.9(4) no
C16 C15 C20 . . . 116.9(5) no
C14 C15 C16 . . . 122.6(4) no
C14 C15 C20 . . . 120.6(4) no
C15 C16 C17 . . . 122.0(4) no
C16 C17 C18 . . . 118.6(5) no
O2 C18 C19 . . . 124.6(5) no
O2 C18 C17 . . . 114.7(5) no
C17 C18 C19 . . . 120.7(5) no
C18 C19 C20 . . . 119.1(5) no
C15 C20 C19 . . . 122.7(5) no
C1 C2 H2 . . . 120.00 no
C3 C2 H2 . . . 120.00 no
C2 C3 H3 . . . 120.00 no
C4 C3 H3 . . . 120.00 no
C4 C5 H5 . . . 120.00 no
C6 C5 H5 . . . 120.00 no
C1 C6 H6 . . . 119.00 no
C5 C6 H6 . . . 119.00 no
N2 C8 H8 . . . 127.00 no
C7 C8 H8 . . . 127.00 no
S1 C11 H11 . . . 123.00 no
C10 C11 H11 . . . 123.00 no
C10 C12 H12A . . . 109.00 no
C10 C12 H12B . . . 109.00 no
C13 C12 H12A . . . 109.00 no
C13 C12 H12B . . . 109.00 no
H12A C12 H12B . . . 108.00 no
N4 C14 H14 . . . 119.00 no
C15 C14 H14 . . . 119.00 no
C15 C16 H16 . . . 119.00 no
C17 C16 H16 . . . 119.00 no
C16 C17 H17 . . . 121.00 no
C18 C17 H17 . . . 121.00 no
C18 C19 H19 . . . 120.00 no
C20 C19 H19 . . . 120.00 no
C15 C20 H20 . . . 119.00 no
C19 C20 H20 . . . 119.00 no
O2 C21 H21A . . . 110.00 no
O2 C21 H21B . . . 109.00 no
O2 C21 H21C . . . 109.00 no
H21A C21 H21B . . . 110.00 no
H21A C21 H21C . . . 110.00 no
H21B C21 H21C . . . 109.00 no

loop_
_geom_bond_atom_site_label_1
_geom_bond_atom_site_label_2
_geom_bond_site_symmetry_1
_geom_bond_site_symmetry_2
_geom_bond_distance
_geom_bond_publ_flag
Cl1 C4 . . 1.750(5) no
S1 C9 . . 1.712(4) no
S1 C11 . . 1.737(5) no
O1 C13 . . 1.223(5) no
O2 C18 . . 1.380(7) no
O2 C21 . . 1.431(8) no
N1 C7 . . 1.394(6) no
N1 C9 . . 1.322(6) no
N2 C8 . . 1.385(5) no
N2 C9 . . 1.380(5) no
N2 C10 . . 1.398(5) no
N3 N4 . . 1.392(6) no
N3 C13 . . 1.332(5) no
N4 C14 . . 1.280(6) no
N3 H3A . . 0.8600 no
C1 C6 . . 1.389(7) no
C1 C7 . . 1.470(6) no
C1 C2 . . 1.399(6) no
C2 C3 . . 1.378(7) no
C3 C4 . . 1.367(8) no
C4 C5 . . 1.362(7) no
C5 C6 . . 1.389(7) no
C7 C8 . . 1.354(6) no
C10 C12 . . 1.500(6) no
C10 C11 . . 1.343(6) no
C12 C13 . . 1.513(6) no
C14 C15 . . 1.455(7) no
C15 C20 . . 1.381(7) no
C15 C16 . . 1.393(7) no
C16 C17 . . 1.380(7) no
C17 C18 . . 1.387(7) no
C18 C19 . . 1.374(7) no
C19 C20 . . 1.369(8) no
C2 H2 . . 0.9300 no
C3 H3 . . 0.9300 no
C5 H5 . . 0.9300 no
C6 H6 . . 0.9300 no
C8 H8 . . 0.9300 no
C11 H11 . . 0.9300 no
C12 H12A . . 0.9700 no
C12 H12B . . 0.9700 no
C14 H14 . . 0.9300 no
C16 H16 . . 0.9300 no
C17 H17 . . 0.9300 no
C19 H19 . . 0.9300 no
C20 H20 . . 0.9300 no
C21 H21A . . 0.9600 no
C21 H21B . . 0.9600 no
C21 H21C . . 0.9600 no

loop_
_geom_hbond_atom_site_label_D
_geom_hbond_atom_site_label_H
_geom_hbond_atom_site_label_A
_geom_hbond_site_symmetry_A
_geom_hbond_distance_DH
_geom_hbond_distance_HA
_geom_hbond_distance_DA
_geom_hbond_angle_DHA
_geom_hbond_publ_flag
N3 H3A O1 1_545 0.86 2.08 2.835(4) 146 yes
C2 H2 N1 . 0.93 2.54 2.874(6) 101 ?
C12 H12A Cg1 1_545 0.97 2.54 3.282(5) 133 yes

loop_
_geom_torsion_atom_site_label_1
_geom_torsion_atom_site_label_2
_geom_torsion_atom_site_label_3
_geom_torsion_atom_site_label_4
_geom_torsion_site_symmetry_1
_geom_torsion_site_symmetry_2
_geom_torsion_site_symmetry_3
_geom_torsion_site_symmetry_4
_geom_torsion
_geom_torsion_publ_flag
C11 S1 C9 N2 . . . . -0.2(3) no
C11 S1 C9 N1 . . . . -177.4(5) no
C9 S1 C11 C10 . . . . 0.4(4) no
C21 O2 C18 C17 . . . . -173.8(5) no
C21 O2 C18 C19 . . . . 5.6(8) no
C7 N1 C9 N2 . . . . 0.2(5) no
C7 N1 C9 S1 . . . . 177.4(4) no
C9 N1 C7 C1 . . . . -180.0(4) no
C9 N1 C7 C8 . . . . -0.1(5) no
C9 N2 C8 C7 . . . . 0.1(4) no
C10 N2 C9 N1 . . . . 177.8(4) no
C10 N2 C8 C7 . . . . -177.0(5) no
C8 N2 C9 S1 . . . . -178.1(3) no
C9 N2 C10 C12 . . . . 177.6(4) no
C10 N2 C9 S1 . . . . -0.1(4) no
C8 N2 C9 N1 . . . . -0.2(5) no
C8 N2 C10 C12 . . . . -5.4(7) no
C9 N2 C10 C11 . . . . 0.4(5) no
C8 N2 C10 C11 . . . . 177.4(5) no
N4 N3 C13 O1 . . . . -7.0(7) no
C13 N3 N4 C14 . . . . 179.3(4) no
N4 N3 C13 C12 . . . . 170.6(4) no
N3 N4 C14 C15 . . . . 175.0(4) no
C2 C1 C7 N1 . . . . -4.1(6) no
C2 C1 C6 C5 . . . . -0.2(7) no
C6 C1 C2 C3 . . . . 0.5(7) no
C7 C1 C6 C5 . . . . -178.4(5) no
C7 C1 C2 C3 . . . . 178.8(4) no
C6 C1 C7 N1 . . . . 174.1(4) no
C6 C1 C7 C8 . . . . -5.7(7) no
C2 C1 C7 C8 . . . . 176.1(4) no
C1 C2 C3 C4 . . . . -0.5(7) no
C2 C3 C4 Cl1 . . . . 179.6(4) no
C2 C3 C4 C5 . . . . 0.2(8) no
Cl1 C4 C5 C6 . . . . -179.3(4) no
C3 C4 C5 C6 . . . . 0.2(8) no
C4 C5 C6 C1 . . . . -0.2(8) no
C1 C7 C8 N2 . . . . 179.9(4) no
N1 C7 C8 N2 . . . . 0.0(5) no
C11 C10 C12 C13 . . . . -111.4(5) no
N2 C10 C11 S1 . . . . -0.6(5) no
C12 C10 C11 S1 . . . . -177.6(3) no
N2 C10 C12 C13 . . . . 71.8(5) no
C10 C12 C13 O1 . . . . -16.2(6) no
C10 C12 C13 N3 . . . . 166.1(4) no
N4 C14 C15 C20 . . . . 158.2(5) no
N4 C14 C15 C16 . . . . -21.1(7) no
C14 C15 C20 C19 . . . . -179.3(5) no
C16 C15 C20 C19 . . . . 0.1(7) no
C14 C15 C16 C17 . . . . -178.8(5) no
C20 C15 C16 C17 . . . . 1.9(7) no
C15 C16 C17 C18 . . . . -3.0(8) no
C16 C17 C18 C19 . . . . 2.1(8) no
C16 C17 C18 O2 . . . . -178.5(4) no
O2 C18 C19 C20 . . . . -179.6(5) no
C17 C18 C19 C20 . . . . -0.2(8) no
C18 C19 C20 C15 . . . . -0.9(8) no

loop_
_cod_related_entry_id
_cod_related_entry_database
_cod_related_entry_code
1 ChemSpider 30656440
